data_2104934
loop_
_publ_author_name
'Siegler, Maxime A.'
'Parkin, Sean'
'Angel, Ross J.'
'Brock, Carolyn Pratt'

_publ_section_title
;
 Detailed study of the phase transition in
 [Ni(H~2~O)~6~](NO~3~)~2~&#x00B7;(15-crown-5)&#x00B7;H~2~O and analysis
 in terms of mean-field theory
;
_journal_issue 2
_journal_name_full 'Acta Crystallographica Section B'
_journal_page_first 130
_journal_page_last 143
_journal_paper_doi 10.1107/S010876811100526X
_journal_volume 67
_journal_year 2011
_chemical_formula_moiety 'C10 H20 O5, H12 Ni O6 2+, 2(N O3 1-), H2 O'
_chemical_formula_sum 'C10 H34 N2 Ni O18'
_chemical_formula_weight 529.10
_chemical_name_systematic 'hexaaquanickel(II) nitrate (15-crown-5) monohydrate'
_space_group_IT_number 4
_symmetry_cell_setting monoclinic
_symmetry_Int_Tables_number 4
_symmetry_space_group_name_Hall 'P 2yb'
_symmetry_space_group_name_H-M 'P 1 21 1'
_atom_sites_solution_hydrogens geom
_atom_sites_solution_primary direct
_atom_sites_solution_secondary difmap
_audit_creation_method SHELXL-97
_cell_angle_alpha 90.
_cell_angle_beta 105.96(1)
_cell_angle_gamma 90.
_cell_formula_units_Z 2
_cell_length_a 8.180(2)
_cell_length_b 16.701(4)
_cell_length_c 8.960(2)
_cell_measurement_reflns_used 2714
_cell_measurement_temperature 295(2)
_cell_measurement_theta_max 27.48
_cell_measurement_theta_min 1.00
_cell_volume 1176.9(5)
_computing_cell_refinement 'SCALEPACK (Otwinowski & Minor, 2006)'
_computing_data_collection 'COLLECT (Nonius, 2000)'
_computing_data_reduction 'DENZO-SMN (Otwinowski & Minor, 2006)'
_computing_molecular_graphics 'Mercury (Macrae et al., 2008)'
_computing_publication_material
;
SHELXL-97 (Sheldrick, 2008) and local procedures
;
_computing_structure_refinement 'SHELXL-97 (Sheldrick, 2008)'
_computing_structure_solution 'SHELXS-97 (Sheldrick, 2008)'
_diffrn_ambient_temperature 295(2)
_diffrn_detector_area_resol_mean 18
_diffrn_measured_fraction_theta_full 0.992
_diffrn_measured_fraction_theta_max 0.992
_diffrn_measurement_device_type 'Nonius KappaCCD diffractometer'
_diffrn_measurement_method '\w scans at fixed \c = 55\%'
_diffrn_radiation_monochromator graphite
_diffrn_radiation_source 'fine-focus sealed tube'
_diffrn_radiation_type MoK\a
_diffrn_radiation_wavelength 0.71073
_diffrn_reflns_av_R_equivalents 0.044
_diffrn_reflns_av_sigmaI/netI 0.0325
_diffrn_reflns_limit_h_max 10
_diffrn_reflns_limit_h_min -10
_diffrn_reflns_limit_k_max 21
_diffrn_reflns_limit_k_min -21
_diffrn_reflns_limit_l_max 11
_diffrn_reflns_limit_l_min -11
_diffrn_reflns_number 15433
_diffrn_reflns_theta_full 27.26
_diffrn_reflns_theta_max 27.26
_diffrn_reflns_theta_min 2.59
_diffrn_standards_decay_% <2
_exptl_absorpt_coefficient_mu 0.906
_exptl_absorpt_correction_T_max 0.8396
_exptl_absorpt_correction_T_min 0.7133
_exptl_absorpt_correction_type multi-scan
_exptl_absorpt_process_details 'Scalepack (Otwinowski & Minor, 2006)'
_exptl_crystal_colour 'pale green'
_exptl_crystal_density_diffrn 1.493
_exptl_crystal_density_method 'not measured'
_exptl_crystal_description parallelepiped
_exptl_crystal_F_000 560
_exptl_crystal_size_max 0.40
_exptl_crystal_size_mid 0.20
_exptl_crystal_size_min 0.20
_refine_diff_density_max 0.435
_refine_diff_density_min -0.245
_refine_diff_density_rms 0.041
_refine_ls_abs_structure_details 'Flack H D (1983), Acta Cryst. A39, 876-881'
_refine_ls_abs_structure_Flack -0.013(11)
_refine_ls_extinction_coef 0.022(2)
_refine_ls_extinction_expression Fc^*^=kFc[1+0.001xFc^2^\l^3^/sin(2\q)]^-1/4^
_refine_ls_extinction_method SHELXL
_refine_ls_goodness_of_fit_ref 1.030
_refine_ls_hydrogen_treatment mixed
_refine_ls_matrix_type full
_refine_ls_number_parameters 327
_refine_ls_number_reflns 5045
_refine_ls_number_restraints 24
_refine_ls_restrained_S_all 1.028
_refine_ls_R_factor_all 0.0365
_refine_ls_R_factor_gt 0.0306
_refine_ls_shift/su_max 0.001
_refine_ls_shift/su_mean 0.000
_refine_ls_structure_factor_coef Fsqd
_refine_ls_weighting_details 'calc w=1/[\s^2^(Fo^2^)+(0.0346P)^2^+0.3184P] where P=(Fo^2^+2Fc^2^)/3'
_refine_ls_weighting_scheme calc
_refine_ls_wR_factor_gt 0.0719
_refine_ls_wR_factor_ref 0.0751
_reflns_number_gt 4593
_reflns_number_total 5045
_reflns_threshold_expression >2\s(I)
_cod_data_source_file hw5014.cif
_cod_data_source_block 295K
_cod_original_sg_symbol_H-M 'P 21'
_cod_database_code 2104934

loop_
_symmetry_equiv_pos_as_xyz
'x, y, z'
'-x, y+1/2, -z'

loop_
_atom_site_label
_atom_site_type_symbol
_atom_site_fract_x
_atom_site_fract_y
_atom_site_fract_z
_atom_site_U_iso_or_equiv
_atom_site_adp_type
_atom_site_occupancy
_atom_site_symmetry_multiplicity
_atom_site_calc_flag
_atom_site_refinement_flags
_atom_site_disorder_assembly
_atom_site_disorder_group
C1 C 0.0591(5) 0.2144(3) 0.0472(5) 0.0872(14) Uani 1 1 d . . .
H1A H -0.0263 0.1816 -0.0230 0.105 Uiso 1 1 calc R . .
H1B H 0.1699 0.1987 0.0375 0.105 Uiso 1 1 calc R . .
C2 C 0.0284(3) 0.2988(4) 0.0063(3) 0.0833(12) Uani 1 1 d . . .
H2A H -0.0026 0.3048 -0.1057 0.100 Uiso 1 1 calc R . .
H2B H -0.0650 0.3184 0.0433 0.100 Uiso 1 1 calc R . .
C3 C 0.1481(5) 0.4286(3) 0.0677(5) 0.0949(15) Uani 1 1 d . . .
H3A H 0.0734 0.4429 -0.0330 0.114 Uiso 1 1 calc R . .
H3B H 0.2559 0.4556 0.0792 0.114 Uiso 1 1 calc R . .
C4 C 0.0721(6) 0.4567(3) 0.1907(7) 0.0931(16) Uani 1 1 d . . .
H4A H 0.0592 0.5145 0.1857 0.112 Uiso 1 1 calc R . .
H4B H -0.0393 0.4329 0.1765 0.112 Uiso 1 1 calc R . .
C5 C 0.1305(7) 0.4678(3) 0.4611(9) 0.0970(19) Uani 1 1 d . . .
H5A H 0.0084 0.4631 0.4431 0.116 Uiso 1 1 calc R . .
H5B H 0.1601 0.5242 0.4712 0.116 Uiso 1 1 calc R . .
C6 C 0.2180(6) 0.4254(4) 0.6033(6) 0.1005(19) Uani 1 1 d . . .
H6A H 0.3386 0.4223 0.6117 0.121 Uiso 1 1 calc R . .
H6B H 0.2038 0.4542 0.6928 0.121 Uiso 1 1 calc R . .
C7 C 0.2517(4) 0.2924(5) 0.7056(3) 0.1033(17) Uani 1 1 d . . .
H7A H 0.2490 0.3047 0.8106 0.124 Uiso 1 1 calc R . .
H7B H 0.3686 0.2955 0.7008 0.124 Uiso 1 1 calc R . .
C8 C 0.1819(5) 0.2102(4) 0.6607(5) 0.0985(17) Uani 1 1 d . . .
H8A H 0.2394 0.1716 0.7382 0.118 Uiso 1 1 calc R . .
H8B H 0.0614 0.2089 0.6534 0.118 Uiso 1 1 calc R . .
C9 C 0.1099(6) 0.1268(3) 0.4328(8) 0.099(2) Uani 1 1 d . . .
H9A H -0.0078 0.1323 0.4337 0.119 Uiso 1 1 calc R . .
H9B H 0.1528 0.0761 0.4810 0.119 Uiso 1 1 calc R . .
C10 C 0.1230(6) 0.1292(3) 0.2717(8) 0.0939(17) Uani 1 1 d . . .
H10A H 0.2412 0.1257 0.2712 0.113 Uiso 1 1 calc R . .
H10B H 0.0619 0.0845 0.2130 0.113 Uiso 1 1 calc R . .
O1 O 0.0521(3) 0.20225(15) 0.2041(3) 0.0684(6) Uani 1 1 d . . .
O2 O 0.1754(3) 0.34336(18) 0.0733(2) 0.0684(7) Uani 1 1 d . . .
O3 O 0.1798(3) 0.43422(15) 0.3342(3) 0.0685(7) Uani 1 1 d . . .
O4 O 0.1499(3) 0.34686(19) 0.6005(3) 0.0749(7) Uani 1 1 d . . .
O5 O 0.2086(3) 0.19144(15) 0.5153(3) 0.0711(7) Uani 1 1 d . . .
Ni1 Ni 0.64025(3) 0.29735(2) 0.38279(3) 0.03078(9) Uani 1 1 d . . .
O6 O 0.39805(17) 0.2996(2) 0.4032(2) 0.0476(4) Uani 1 1 d D . .
H6C H 0.334(4) 0.3371(13) 0.371(4) 0.071 Uiso 1 1 d D . .
H6D H 0.338(4) 0.2633(14) 0.417(4) 0.071 Uiso 1 1 d D . .
O7 O 0.87733(17) 0.30322(16) 0.35009(19) 0.0410(4) Uani 1 1 d D . .
H7C H 0.954(3) 0.3193(16) 0.423(2) 0.061 Uiso 1 1 d D . .
H7D H 0.922(3) 0.2686(14) 0.309(3) 0.061 Uiso 1 1 d D . .
O8 O 0.5364(2) 0.32315(13) 0.1527(2) 0.0512(6) Uani 1 1 d D . .
H8C H 0.4341(13) 0.323(2) 0.115(4) 0.077 Uiso 1 1 d D . .
H8D H 0.576(3) 0.351(2) 0.097(3) 0.077 Uiso 1 1 d D . .
O9 O 0.6724(3) 0.41582(11) 0.4484(2) 0.0481(4) Uani 1 1 d D . .
H9C H 0.631(4) 0.4486(17) 0.382(3) 0.072 Uiso 1 1 d D . .
H9D H 0.650(4) 0.4310(19) 0.527(2) 0.072 Uiso 1 1 d D . .
O10 O 0.7366(2) 0.26835(12) 0.61403(19) 0.0415(4) Uani 1 1 d D . .
H10C H 0.722(4) 0.3028(12) 0.674(3) 0.062 Uiso 1 1 d D . .
H10D H 0.710(4) 0.2261(9) 0.649(3) 0.062 Uiso 1 1 d D . .
O11 O 0.6303(3) 0.17756(12) 0.3343(3) 0.0512(5) Uani 1 1 d D . .
H11C H 0.593(5) 0.150(2) 0.392(3) 0.077 Uiso 1 1 d D . .
H11D H 0.586(4) 0.162(2) 0.2465(16) 0.077 Uiso 1 1 d D . .
N1 N 0.6543(3) 0.42661(18) 0.8580(3) 0.0534(6) Uani 1 1 d . . .
O12 O 0.6509(3) 0.35297(17) 0.8503(3) 0.0762(7) Uani 1 1 d . . .
O13 O 0.6243(5) 0.4552(2) 0.9737(3) 0.1015(11) Uani 1 1 d . . .
O14 O 0.6798(6) 0.4648(3) 0.7536(4) 0.1334(18) Uani 1 1 d . . .
N2 N 0.5506(3) 0.08365(15) 0.6805(3) 0.0533(6) Uani 1 1 d . . .
O15 O 0.5320(3) 0.07550(13) 0.5392(2) 0.0606(5) Uani 1 1 d . . .
O16 O 0.4753(4) 0.03830(13) 0.7475(3) 0.0713(7) Uani 1 1 d . . .
O17 O 0.6420(5) 0.13644(19) 0.7558(4) 0.0976(11) Uani 1 1 d . . .
H18C H 0.563(7) 0.121(3) 0.004(8) 0.146 Uiso 1 1 d D . .
H18D H 0.447(7) 0.0759(14) 0.037(6) 0.146 Uiso 1 1 d D . .
O18 O 0.4850(8) 0.1217(3) 0.0454(5) 0.0905(14) Uani 0.633(6) 1 d PD A 1
O18' O 0.6167(14) 0.0939(6) 0.0803(9) 0.0905(14) Uani 0.367(6) 1 d P A 2

loop_
_atom_site_aniso_label
_atom_site_aniso_U_11
_atom_site_aniso_U_22
_atom_site_aniso_U_33
_atom_site_aniso_U_23
_atom_site_aniso_U_13
_atom_site_aniso_U_12
C1 0.065(2) 0.131(4) 0.069(2) -0.052(3) 0.0240(19) -0.019(2)
C2 0.0415(14) 0.162(4) 0.0421(13) -0.002(3) 0.0037(10) 0.000(3)
C3 0.069(2) 0.113(4) 0.101(3) 0.062(3) 0.019(2) 0.020(2)
C4 0.068(3) 0.071(3) 0.147(5) 0.041(3) 0.041(3) 0.030(2)
C5 0.071(3) 0.062(3) 0.182(6) -0.048(3) 0.075(4) -0.016(2)
C6 0.067(2) 0.128(4) 0.120(4) -0.086(4) 0.050(3) -0.043(3)
C7 0.0427(15) 0.230(6) 0.0374(14) 0.003(4) 0.0112(11) 0.007(4)
C8 0.056(2) 0.168(5) 0.081(3) 0.070(3) 0.036(2) 0.034(3)
C9 0.051(2) 0.049(2) 0.200(6) 0.056(3) 0.038(3) 0.0079(19)
C10 0.064(3) 0.046(2) 0.176(6) -0.024(3) 0.042(3) -0.001(2)
O1 0.0581(12) 0.0646(15) 0.0885(17) -0.0208(13) 0.0303(12) 0.0031(11)
O2 0.0400(11) 0.114(2) 0.0472(11) 0.0097(12) 0.0047(9) 0.0097(12)
O3 0.0523(12) 0.0556(14) 0.1027(19) -0.0042(13) 0.0302(13) 0.0064(11)
O4 0.0400(11) 0.115(2) 0.0703(16) -0.0302(15) 0.0167(11) -0.0133(12)
O5 0.0534(13) 0.0758(16) 0.0946(18) 0.0369(14) 0.0379(12) 0.0082(12)
Ni1 0.02631(12) 0.03610(14) 0.03096(13) 0.00208(15) 0.00961(9) 0.00001(16)
O6 0.0258(6) 0.0642(11) 0.0558(9) 0.0155(14) 0.0164(6) 0.0030(13)
O7 0.0277(6) 0.0501(11) 0.0484(8) -0.0066(12) 0.0159(6) -0.0001(11)
O8 0.0383(9) 0.0790(17) 0.0356(9) 0.0149(8) 0.0087(7) -0.0019(9)
O9 0.0543(11) 0.0388(11) 0.0545(12) -0.0002(9) 0.0207(9) 0.0017(9)
O10 0.0430(9) 0.0448(10) 0.0341(9) 0.0019(7) 0.0061(7) -0.0002(8)
O11 0.0735(14) 0.0396(11) 0.0439(10) -0.0047(9) 0.0218(10) -0.0106(9)
N1 0.0574(15) 0.0635(17) 0.0351(12) -0.0022(11) 0.0054(10) -0.0058(12)
O12 0.0740(17) 0.0683(17) 0.0812(17) 0.0041(14) 0.0126(13) 0.0066(13)
O13 0.163(3) 0.089(2) 0.0588(16) -0.0061(15) 0.0413(18) 0.018(2)
O14 0.227(5) 0.126(3) 0.0523(17) -0.0027(18) 0.047(2) -0.093(3)
N2 0.0697(16) 0.0400(13) 0.0513(14) 0.0027(11) 0.0184(12) -0.0016(12)
O15 0.0774(15) 0.0578(13) 0.0524(12) 0.0072(10) 0.0278(11) 0.0056(11)
O16 0.112(2) 0.0566(13) 0.0574(13) -0.0022(10) 0.0432(13) -0.0244(13)
O17 0.142(3) 0.0722(19) 0.0675(18) 0.0011(15) 0.0104(17) -0.055(2)
O18 0.130(4) 0.091(3) 0.054(2) -0.024(2) 0.029(3) -0.019(3)
O18' 0.130(4) 0.091(3) 0.054(2) -0.024(2) 0.029(3) -0.019(3)

loop_
_atom_type_symbol
_atom_type_description
_atom_type_scat_dispersion_real
_atom_type_scat_dispersion_imag
_atom_type_scat_source
C C 0.0033 0.0016 'International Tables Vol C Tables 4.2.6.8 and 6.1.1.4'
H H 0.0000 0.0000 'International Tables Vol C Tables 4.2.6.8 and 6.1.1.4'
N N 0.0061 0.0033 'International Tables Vol C Tables 4.2.6.8 and 6.1.1.4'
O O 0.0106 0.0060 'International Tables Vol C Tables 4.2.6.8 and 6.1.1.4'
Ni Ni 0.3393 1.1124 'International Tables Vol C Tables 4.2.6.8 and 6.1.1.4'

loop_
_geom_angle_atom_site_label_1
_geom_angle_atom_site_label_2
_geom_angle_atom_site_label_3
_geom_angle
_geom_angle_site_symmetry_1
_geom_angle_site_symmetry_3
_geom_angle_publ_flag
O1 C1 C2 109.4(3) . . no
O1 C1 H1A 109.8 . . no
C2 C1 H1A 109.8 . . no
O1 C1 H1B 109.8 . . no
C2 C1 H1B 109.8 . . no
H1A C1 H1B 108.3 . . no
O2 C2 C1 109.7(3) . . no
O2 C2 H2A 109.7 . . no
C1 C2 H2A 109.7 . . no
O2 C2 H2B 109.7 . . no
C1 C2 H2B 109.7 . . no
H2A C2 H2B 108.2 . . no
O2 C3 C4 112.3(3) . . no
O2 C3 H3A 109.1 . . no
C4 C3 H3A 109.1 . . no
O2 C3 H3B 109.1 . . no
C4 C3 H3B 109.1 . . no
H3A C3 H3B 107.9 . . no
O3 C4 C3 108.2(3) . . no
O3 C4 H4A 110.1 . . no
C3 C4 H4A 110.1 . . no
O3 C4 H4B 110.1 . . no
C3 C4 H4B 110.1 . . no
H4A C4 H4B 108.4 . . no
O3 C5 C6 109.1(4) . . no
O3 C5 H5A 109.9 . . no
C6 C5 H5A 109.9 . . no
O3 C5 H5B 109.9 . . no
C6 C5 H5B 109.9 . . no
H5A C5 H5B 108.3 . . no
O4 C6 C5 109.7(4) . . no
O4 C6 H6A 109.7 . . no
C5 C6 H6A 109.7 . . no
O4 C6 H6B 109.7 . . no
C5 C6 H6B 109.7 . . no
H6A C6 H6B 108.2 . . no
O4 C7 C8 107.5(3) . . no
O4 C7 H7A 110.2 . . no
C8 C7 H7A 110.2 . . no
O4 C7 H7B 110.2 . . no
C8 C7 H7B 110.2 . . no
H7A C7 H7B 108.5 . . no
O5 C8 C7 107.8(3) . . no
O5 C8 H8A 110.1 . . no
C7 C8 H8A 110.1 . . no
O5 C8 H8B 110.1 . . no
C7 C8 H8B 110.1 . . no
H8A C8 H8B 108.5 . . no
O5 C9 C10 107.6(3) . . no
O5 C9 H9A 110.2 . . no
C10 C9 H9A 110.2 . . no
O5 C9 H9B 110.2 . . no
C10 C9 H9B 110.2 . . no
H9A C9 H9B 108.5 . . no
O1 C10 C9 108.2(4) . . no
O1 C10 H10A 110.1 . . no
C9 C10 H10A 110.1 . . no
O1 C10 H10B 110.1 . . no
C9 C10 H10B 110.1 . . no
H10A C10 H10B 108.4 . . no
C10 O1 C1 114.8(4) . . no
C2 O2 C3 113.8(3) . . no
C4 O3 C5 112.6(4) . . no
C7 O4 C6 115.3(4) . . no
C8 O5 C9 115.9(4) . . no
O6 Ni1 O7 175.15(12) . . no
O6 Ni1 O11 93.12(11) . . no
O7 Ni1 O11 90.03(10) . . no
O6 Ni1 O8 86.68(7) . . no
O7 Ni1 O8 89.59(7) . . no
O11 Ni1 O8 90.61(9) . . no
O6 Ni1 O9 90.41(11) . . no
O7 Ni1 O9 86.74(9) . . no
O11 Ni1 O9 174.32(9) . . no
O8 Ni1 O9 94.04(9) . . no
O6 Ni1 O10 91.52(7) . . no
O7 Ni1 O10 92.28(7) . . no
O11 Ni1 O10 88.03(9) . . no
O8 Ni1 O10 177.68(8) . . no
O9 Ni1 O10 87.43(8) . . no
Ni1 O6 H6C 122(2) . . no
Ni1 O6 H6D 130(2) . . no
H6C O6 H6D 105.7(15) . . no
Ni1 O7 H7C 117(2) . . no
Ni1 O7 H7D 126(2) . . no
H7C O7 H7D 104.5(15) . . no
Ni1 O8 H8C 121(2) . . no
Ni1 O8 H8D 128(2) . . no
H8C O8 H8D 106.8(16) . . no
Ni1 O9 H9C 116(3) . . no
Ni1 O9 H9D 120(2) . . no
H9C O9 H9D 106.6(16) . . no
Ni1 O10 H10C 114(2) . . no
Ni1 O10 H10D 121(2) . . no
H10C O10 H10D 104.6(15) . . no
Ni1 O11 H11C 115(3) . . no
Ni1 O11 H11D 120(3) . . no
H11C O11 H11D 107.0(17) . . no
O14 N1 O13 124.9(4) . . no
O14 N1 O12 119.6(3) . . no
O13 N1 O12 115.4(3) . . no
O17 N2 O16 118.9(3) . . no
O17 N2 O15 121.6(3) . . no
O16 N2 O15 119.5(3) . . no
H18C O18 H18D 104.8(15) . . no
H18C O18' H18D 67(3) . . no

loop_
_geom_bond_atom_site_label_1
_geom_bond_atom_site_label_2
_geom_bond_distance
_geom_bond_site_symmetry_2
_geom_bond_publ_flag
C1 O1 1.437(5) . no
C1 C2 1.461(8) . no
C1 H1A 0.9700 . no
C1 H1B 0.9700 . no
C2 O2 1.401(5) . no
C2 H2A 0.9700 . no
C2 H2B 0.9700 . no
C3 O2 1.439(6) . no
C3 C4 1.483(7) . no
C3 H3A 0.9700 . no
C3 H3B 0.9700 . no
C4 O3 1.396(6) . no
C4 H4A 0.9700 . no
C4 H4B 0.9700 . no
C5 O3 1.422(6) . no
C5 C6 1.462(8) . no
C5 H5A 0.9700 . no
C5 H5B 0.9700 . no
C6 O4 1.422(6) . no
C6 H6A 0.9700 . no
C6 H6B 0.9700 . no
C7 O4 1.406(6) . no
C7 C8 1.498(9) . no
C7 H7A 0.9700 . no
C7 H7B 0.9700 . no
C8 O5 1.414(5) . no
C8 H8A 0.9700 . no
C8 H8B 0.9700 . no
C9 O5 1.427(6) . no
C9 C10 1.477(9) . no
C9 H9A 0.9700 . no
C9 H9B 0.9700 . no
C10 O1 1.413(6) . no
C10 H10A 0.9700 . no
C10 H10B 0.9700 . no
Ni1 O6 2.0395(14) . no
Ni1 O7 2.0418(14) . no
Ni1 O11 2.044(2) . no
Ni1 O8 2.0484(17) . no
Ni1 O9 2.060(2) . no
Ni1 O10 2.0616(17) . no
O6 H6C 0.817(10) . no
O6 H6D 0.812(10) . no
O7 H7C 0.817(10) . no
O7 H7D 0.823(10) . no
O8 H8C 0.812(10) . no
O8 H8D 0.811(10) . no
O9 H9C 0.813(10) . no
O9 H9D 0.816(10) . no
O10 H10C 0.817(10) . no
O10 H10D 0.826(10) . no
O11 H11C 0.812(10) . no
O11 H11D 0.811(10) . no
N1 O14 1.196(4) . no
N1 O13 1.226(4) . no
N1 O12 1.232(4) . no
N2 O17 1.231(4) . no
N2 O16 1.232(3) . no
N2 O15 1.240(3) . no
O18 H18C 0.821(7) . no
O18 H18D 0.820(7) . no
O18' H18C 0.84(8) . no
O18' H18D 1.37(8) . no

loop_
_geom_hbond_atom_site_label_D
_geom_hbond_atom_site_label_H
_geom_hbond_atom_site_label_A
_geom_hbond_distance_DH
_geom_hbond_distance_HA
_geom_hbond_distance_DA
_geom_hbond_angle_DHA
_geom_hbond_site_symmetry_A
O6 H6C O3 0.817(10) 2.026(13) 2.831(4) 169(4) .
O6 H6D O5 0.812(10) 1.960(15) 2.744(3) 162(4) .
O7 H7C O4 0.817(10) 1.976(11) 2.790(3) 174(3) 1_655
O7 H7D O1 0.823(10) 1.948(12) 2.762(3) 170(3) 1_655
O8 H8C O2 0.812(10) 2.073(14) 2.861(3) 164(4) .
O8 H8D O13 0.811(10) 2.157(17) 2.930(4) 160(4) 1_554
O9 H9C O16 0.813(10) 1.946(13) 2.749(3) 169(3) 2_656
O9 H9D O14 0.816(10) 2.054(14) 2.839(4) 161(3) .
O10 H10C O12 0.817(10) 2.012(15) 2.790(3) 159(3) .
O10 H10D O17 0.826(10) 1.939(12) 2.758(3) 171(3) .
O11 H11C O15 0.812(10) 1.974(11) 2.781(3) 172(4) .
O11 H11D O18 0.811(10) 1.890(11) 2.700(5) 177(4) .

loop_
_geom_torsion_atom_site_label_1
_geom_torsion_atom_site_label_2
_geom_torsion_atom_site_label_3
_geom_torsion_atom_site_label_4
_geom_torsion
_geom_torsion_site_symmetry_1
_geom_torsion_site_symmetry_2
_geom_torsion_site_symmetry_3
_geom_torsion_site_symmetry_4
_geom_torsion_publ_flag
O1 C1 C2 O2 77.3(3) . . . . no
O2 C3 C4 O3 57.7(5) . . . . no
O3 C5 C6 O4 -70.8(4) . . . . no
O4 C7 C8 O5 67.2(3) . . . . no
O5 C9 C10 O1 -62.5(5) . . . . no
C9 C10 O1 C1 178.6(3) . . . . no
C2 C1 O1 C10 -164.0(3) . . . . no
C1 C2 O2 C3 -167.6(3) . . . . no
C4 C3 O2 C2 79.7(4) . . . . no
C3 C4 O3 C5 171.9(4) . . . . no
C6 C5 O3 C4 164.7(4) . . . . no
C8 C7 O4 C6 -166.7(3) . . . . no
C5 C6 O4 C7 162.5(3) . . . . no
C7 C8 O5 C9 -162.8(3) . . . . no
C10 C9 O5 C8 166.3(4) . . . . no
